data_7058173
loop_
_publ_author_name
'Li, Xiao-Yan'
'Kang, Quan-Peng'
'Liu, Chang'
'Zhang, Yang'
'Dong, Wen-Kui'

_publ_section_title
;
 Structurally characterized homo-trinuclear ZnII and hetero-pentanuclear
 [ZnII4LnIII] complexes constructed from an octadentate bis(Salamo)-based
 ligand: Hirshfeld surfaces, fluorescence and catalytic properties
;
_journal_issue 11
_journal_name_full 'New Journal of Chemistry'
_journal_page_first 4605
_journal_paper_doi 10.1039/C9NJ00014C
_journal_volume 43
_journal_year 2019
_chemical_formula_moiety 'C72 H64 Eu N10 O24 Zn4, C2 H2 Cl6, C2 H6 N O4'
_chemical_formula_sum 'C76 H72 Cl6 Eu N11 O28 Zn4'
_chemical_formula_weight 2213.58
_space_group_crystal_system monoclinic
_space_group_IT_number 15
_space_group_name_Hall '-C 2yc'
_space_group_name_H-M_alt 'C 1 2/c 1'
_symmetry_space_group_name_Hall '-C 2yc'
_symmetry_space_group_name_H-M 'C 1 2/c 1'
_atom_sites_solution_hydrogens mixed
_audit_creation_date 2019-02-05
_audit_creation_method
;
Olex2 1.2
(compiled 2018.05.29 svn.r3508 for OlexSys, GUI svn.r5506)
;
_audit_update_record
;
2019-02-11 deposited with the CCDC.    2019-02-15 downloaded from the CCDC.
;
_cell_angle_alpha 90
_cell_angle_beta 108.679(2)
_cell_angle_gamma 90
_cell_formula_units_Z 4
_cell_length_a 16.8834(9)
_cell_length_b 23.1409(12)
_cell_length_c 24.3047(12)
_cell_measurement_reflns_used 9930
_cell_measurement_temperature 153.15
_cell_measurement_theta_max 27.32
_cell_measurement_theta_min 2.50
_cell_volume 8995.6(8)
_computing_cell_refinement 'Bruker SAINT'
_computing_data_collection 'Bruker APEX2'
_computing_data_reduction 'Bruker SAINT'
_computing_molecular_graphics 'Olex2 (Dolomanov et al., 2009)'
_computing_publication_material 'Olex2 (Dolomanov et al., 2009)'
_computing_structure_refinement 'ShelXL (Sheldrick, 2015)'
_computing_structure_solution 'SHELXT 2014/5 (Sheldrick, 2014)'
_diffrn_ambient_temperature 153.15
_diffrn_measured_fraction_theta_full 0.998
_diffrn_measured_fraction_theta_max 0.990
_diffrn_measurement_device_type 'Bruker D8 Venture'
_diffrn_radiation_type MoK\a
_diffrn_radiation_wavelength 0.71073
_diffrn_reflns_av_R_equivalents 0.0646
_diffrn_reflns_av_unetI/netI 0.0651
_diffrn_reflns_Laue_measured_fraction_full 0.998
_diffrn_reflns_Laue_measured_fraction_max 0.990
_diffrn_reflns_limit_h_max 21
_diffrn_reflns_limit_h_min -22
_diffrn_reflns_limit_k_max 20
_diffrn_reflns_limit_k_min -30
_diffrn_reflns_limit_l_max 31
_diffrn_reflns_limit_l_min -31
_diffrn_reflns_number 40357
_diffrn_reflns_point_group_measured_fraction_full 0.998
_diffrn_reflns_point_group_measured_fraction_max 0.990
_diffrn_reflns_theta_full 25.242
_diffrn_reflns_theta_max 27.691
_diffrn_reflns_theta_min 2.020
_exptl_absorpt_coefficient_mu 1.999
_exptl_absorpt_correction_T_max 0.6759
_exptl_absorpt_correction_T_min 0.4811
_exptl_absorpt_correction_type multi-scan
_exptl_absorpt_process_details SADABS
_exptl_crystal_colour yellow
_exptl_crystal_colour_primary yellow
_exptl_crystal_density_diffrn 1.634
_exptl_crystal_description block
_exptl_crystal_F_000 4456
_exptl_crystal_size_max 0.26
_exptl_crystal_size_mid 0.22
_exptl_crystal_size_min 0.19
_refine_diff_density_max 1.065
_refine_diff_density_min -0.635
_refine_diff_density_rms 0.125
_refine_ls_extinction_method none
_refine_ls_goodness_of_fit_ref 1.053
_refine_ls_hydrogen_treatment constr
_refine_ls_matrix_type full
_refine_ls_number_parameters 675
_refine_ls_number_reflns 10453
_refine_ls_number_restraints 101
_refine_ls_restrained_S_all 1.054
_refine_ls_R_factor_all 0.0837
_refine_ls_R_factor_gt 0.0528
_refine_ls_shift/su_max 0.002
_refine_ls_shift/su_mean 0.000
_refine_ls_structure_factor_coef Fsqd
_refine_ls_weighting_details 'w=1/[\s^2^(Fo^2^)+(0.0571P)^2^+43.6746P] where P=(Fo^2^+2Fc^2^)/3'
_refine_ls_weighting_scheme calc
_refine_ls_wR_factor_gt 0.1213
_refine_ls_wR_factor_ref 0.1342
_reflns_Friedel_coverage 0.000
_reflns_number_gt 7685
_reflns_number_total 10453
_reflns_threshold_expression 'I > 2\s(I)'
_cod_data_source_file c9nj00014c2.cif
_cod_data_source_block w131_sq
_cod_depositor_comments 'Adding full bibliography for 7058171--7058176.cif.'
_cod_database_code 7058173
_shelx_shelxl_version_number 2018/3
_shelx_space_group_comment
;
The symmetry employed for this shelxl refinement is uniquely defined
by the following loop, which should always be used as a source of
symmetry information in preference to the above space-group names.
They are only intended as comments.
;
_shelx_estimated_absorpt_t_max 0.703
_shelx_estimated_absorpt_t_min 0.625
_olex2_refinement_description
;
1. Fixed Uiso
 At 1.2 times of:
  All C(H) groups, All C(H,H) groups, All C(H,H,H,H) groups
 At 1.5 times of:
  All C(H,H,H) groups, All O(H) groups
2. Restrained distances
 C45-C47
 1.5 with sigma of 0.01
 H30B-H36_$1
 2.2 with sigma of 0.02
3. Uiso/Uaniso restraints and constraints
Uanis(C46) \\sim Ueq: with sigma of 0.01 and sigma for terminal atoms of 0.02
4. Rigid body (RIGU) restrains
 C31, C32, C33, C34, C35, C36
 with sigma for 1-2 distances of 0.004 and sigma for 1-3 distances of 0.004
 C46, Cl8, Cl7, Cl9, C42, Cl4, Cl6, Cl5
 with sigma for 1-2 distances of 0.004 and sigma for 1-3 distances of 0.004
 C46, Cl8, Cl9, Cl7
 with sigma for 1-2 distances of 0.004 and sigma for 1-3 distances of 0.004
 O19, O14, N6, C45, O18, C47
 with sigma for 1-2 distances of 0.001 and sigma for 1-3 distances of 0.001
5. Others
 Sof(H29C)=Sof(H29D)=Sof(C30A)=Sof(H30D)=Sof(H30E)=Sof(H30F)=1-FVAR(1)
 Sof(H29A)=Sof(H29B)=Sof(C30)=Sof(H30A)=Sof(H30B)=Sof(H30C)=FVAR(1)
 Fixed Sof: Cl1(0.5) Cl2(0.5) Cl3(0.5) Cl4(0.25) C38(0.5) H38(0.5) H14(0.5)
 Cl6(0.25) Cl5(0.25) C42(0.25) H42(0.25) N6(0.5) O19(0.5) O18(0.5) C45(0.5)
 H45A(0.5) H45B(0.5) Cl8(0.25) Cl7(0.25) Cl9(0.25) C46(0.25) H46(0.25) C47(0.5)
 H47A(0.5) H47B(0.5) H47C(0.5)
6.a Riding coordinates:
 O12(H12), O14(H14), C47(H47A,H47B,H47C)
6.b Ternary CH refined with riding coordinates:
 C38(H38), C42(H42), C46(H46)
6.c Secondary CH2 refined with riding coordinates:
 C6(H6A,H6B), C7(H7A,H7B), C16(H16A,H16B), C17(H17A,H17B), C29(H29A,H29B),
 C29(H29C,H29D), C45(H45A,H45B)
6.d Aromatic/amide H refined with riding coordinates:
 C2(H2), C3(H3), C5(H5), C8(H8), C10(H10), C11(H11), C15(H15), C18(H18),
 C21(H21), C22(H22), C23(H23), C24(H24), C26(H26), C27(H27), C33(H33), C34(H34),
  C35(H35), C36(H36)
6.e Idealised Me refined as rotating group:
 C30(H30A,H30B,H30C), C30A(H30D,H30E,H30F)
;
_olex2_submission_special_instructions 'No special instructions were received'

loop_
_space_group_symop_operation_xyz
'x, y, z'
'-x, y, -z+1/2'
'x+1/2, y+1/2, z'
'-x+1/2, y+1/2, -z+1/2'
'-x, -y, -z'
'x, -y, z-1/2'
'-x+1/2, -y+1/2, -z'
'x+1/2, -y+1/2, z-1/2'

loop_
_atom_site_label
_atom_site_type_symbol
_atom_site_fract_x
_atom_site_fract_y
_atom_site_fract_z
_atom_site_U_iso_or_equiv
_atom_site_adp_type
_atom_site_occupancy
_atom_site_site_symmetry_order
_atom_site_calc_flag
_atom_site_refinement_flags_posn
_atom_site_refinement_flags_adp
_atom_site_refinement_flags_occupancy
_atom_site_disorder_assembly
_atom_site_disorder_group
C1 C 0.3769(3) 0.7233(2) 0.1560(2) 0.0290(11) Uani 1 1 d . . . . .
C2 C 0.3467(3) 0.6895(2) 0.1054(2) 0.0364(12) Uani 1 1 d . . . . .
H2 H 0.328990 0.651011 0.108197 0.044 Uiso 1 1 calc R . . . .
C3 C 0.3425(4) 0.7112(3) 0.0526(3) 0.0503(16) Uani 1 1 d . . . . .
H3 H 0.322180 0.687292 0.019275 0.060 Uiso 1 1 calc R . . . .
C4 C 0.3926(4) 0.7825(2) 0.1515(3) 0.0385(13) Uani 1 1 d . . . . .
C5 C 0.4072(4) 0.8214(2) 0.1995(3) 0.0448(15) Uani 1 1 d . . . . .
H5 H 0.425728 0.859302 0.194776 0.054 Uiso 1 1 calc R . . . .
C6 C 0.3534(5) 0.8868(2) 0.2960(3) 0.0583(19) Uani 1 1 d . . . . .
H6A H 0.323015 0.906368 0.259008 0.070 Uiso 1 1 calc R . . . .
H6B H 0.374745 0.917120 0.325797 0.070 Uiso 1 1 calc R . . . .
C7 C 0.2935(4) 0.8499(2) 0.3134(3) 0.0415(14) Uani 1 1 d . . . . .
H7A H 0.247412 0.874491 0.316982 0.050 Uiso 1 1 calc R . . . .
H7B H 0.269097 0.821311 0.282334 0.050 Uiso 1 1 calc R . . . .
C8 C 0.3995(3) 0.7416(2) 0.4070(2) 0.0363(13) Uani 1 1 d . . . . .
H8 H 0.395320 0.760703 0.440525 0.044 Uiso 1 1 calc R . . . .
C9 C 0.4425(3) 0.6862(2) 0.4163(2) 0.0331(12) Uani 1 1 d . . . . .
C10 C 0.4645(4) 0.6629(3) 0.4728(2) 0.0405(13) Uani 1 1 d . . . . .
H10 H 0.449335 0.682825 0.502064 0.049 Uiso 1 1 calc R . . . .
C11 C 0.5074(4) 0.6121(3) 0.4859(2) 0.0392(13) Uani 1 1 d . . . . .
H11 H 0.521187 0.597019 0.524145 0.047 Uiso 1 1 calc R . . . .
C12 C 0.5318(3) 0.5812(2) 0.4433(2) 0.0319(11) Uani 1 1 d . . . . .
C13 C 0.5118(3) 0.6043(2) 0.3875(2) 0.0255(10) Uani 1 1 d . . . . .
C14 C 0.4648(3) 0.6560(2) 0.3734(2) 0.0280(11) Uani 1 1 d . . . . .
C15 C 0.5752(4) 0.5272(2) 0.4613(2) 0.0369(13) Uani 1 1 d . . . . .
H15 H 0.580531 0.513831 0.499262 0.044 Uiso 1 1 calc R . . . .
C16 C 0.6771(4) 0.4088(3) 0.4285(3) 0.0494(16) Uani 1 1 d . . . . .
H16A H 0.719094 0.383497 0.455529 0.059 Uiso 1 1 calc R . . . .
H16B H 0.706788 0.433142 0.407919 0.059 Uiso 1 1 calc R . . . .
C17 C 0.6153(4) 0.3713(3) 0.3845(3) 0.0509(16) Uani 1 1 d . . . . .
H17A H 0.646557 0.345192 0.366624 0.061 Uiso 1 1 calc R . . . .
H17B H 0.585428 0.346992 0.404973 0.061 Uiso 1 1 calc R . . . .
C18 C 0.5969(4) 0.4269(2) 0.2628(2) 0.0361(13) Uani 1 1 d . . . . .
H18 H 0.578784 0.388694 0.250945 0.043 Uiso 1 1 calc R . . . .
C19 C 0.6270(3) 0.4614(2) 0.2241(2) 0.0287(11) Uani 1 1 d . . . . .
C20 C 0.6537(4) 0.4330(2) 0.1805(2) 0.0386(13) Uani 1 1 d . . . . .
C21 C 0.6476(5) 0.3720(3) 0.1713(3) 0.0596(19) Uani 1 1 d . . . . .
H21 H 0.622929 0.348591 0.193512 0.072 Uiso 1 1 calc R . . . .
C22 C 0.6771(6) 0.3472(4) 0.1306(4) 0.083(3) Uani 1 1 d . . . . .
H22 H 0.673324 0.306500 0.125386 0.100 Uiso 1 1 calc R . . . .
C23 C 0.7119(5) 0.3797(4) 0.0971(3) 0.074(2) Uani 1 1 d . . . . .
H23 H 0.731950 0.361153 0.069302 0.088 Uiso 1 1 calc R . . . .
C24 C 0.7181(4) 0.4385(3) 0.1032(3) 0.0545(18) Uani 1 1 d . . . . .
H24 H 0.742118 0.460696 0.079661 0.065 Uiso 1 1 calc R . . . .
C25 C 0.6885(3) 0.4659(3) 0.1447(2) 0.0386(13) Uani 1 1 d . . . . .
C26 C 0.6933(3) 0.5265(2) 0.1517(2) 0.0382(13) Uani 1 1 d . . . . .
H26 H 0.715727 0.548972 0.127488 0.046 Uiso 1 1 calc R . . . .
C27 C 0.6668(3) 0.5533(2) 0.1922(2) 0.0331(12) Uani 1 1 d . . . . .
H27 H 0.671284 0.594190 0.195800 0.040 Uiso 1 1 calc R . . . .
C28 C 0.6325(3) 0.5221(2) 0.2293(2) 0.0242(10) Uani 1 1 d . . . . .
C29 C 0.2059(5) 0.6689(4) 0.2065(4) 0.073(2) Uani 1 1 d . . . . .
H29A H 0.249033 0.650149 0.192916 0.087 Uiso 0.488(17) 1 calc R . . A 1
H29B H 0.179323 0.638362 0.223084 0.087 Uiso 0.488(17) 1 calc R . . A 1
H29C H 0.187323 0.691125 0.169774 0.087 Uiso 0.512(17) 1 calc R . . A 2
H29D H 0.249332 0.641604 0.203160 0.087 Uiso 0.512(17) 1 calc R . . A 2
C30 C 0.1505(12) 0.6909(8) 0.1627(8) 0.095(8) Uani 0.488(17) 1 d . . . A 1
H30A H 0.118266 0.719784 0.175971 0.142 Uiso 0.488(17) 1 calc GR . . A 1
H30B H 0.112963 0.660408 0.141215 0.142 Uiso 0.488(17) 1 calc DGR . . A 1
H30C H 0.177816 0.709396 0.137239 0.142 Uiso 0.488(17) 1 calc GR . . A 1
Eu1 Eu 0.500000 0.62560(2) 0.250000 0.01981(10) Uani 1 2 d S T P B .
N1 N 0.3974(3) 0.80940(18) 0.2481(2) 0.0389(11) Uani 1 1 d . . . . .
N2 N 0.3668(3) 0.76710(19) 0.3585(2) 0.0338(10) Uani 1 1 d . . . . .
N3 N 0.6069(3) 0.49578(19) 0.43056(18) 0.0360(10) Uani 1 1 d . . . . .
N4 N 0.5929(3) 0.44417(18) 0.31202(18) 0.0356(10) Uani 1 1 d . . . . .
N5 N 0.7930(3) 0.5291(2) 0.3752(2) 0.0510(14) Uani 1 1 d . . . . .
O1 O 0.3907(2) 0.69725(13) 0.20730(14) 0.0271(7) Uani 1 1 d . . . . .
O2 O 0.4244(3) 0.85598(16) 0.2884(2) 0.0529(12) Uani 1 1 d . . . . .
O3 O 0.3301(3) 0.81993(16) 0.36688(17) 0.0434(10) Uani 1 1 d . . . . .
O4 O 0.4449(2) 0.67332(14) 0.31797(13) 0.0247(7) Uani 1 1 d . . . . .
O5 O 0.5354(2) 0.58130(14) 0.34486(13) 0.0254(7) Uani 1 1 d . . . . .
O6 O 0.6424(3) 0.44560(17) 0.46181(16) 0.0480(11) Uani 1 1 d . . . . .
O7 O 0.5547(3) 0.40247(17) 0.33919(17) 0.0466(10) Uani 1 1 d . . . . .
O8 O 0.6058(2) 0.55184(14) 0.26671(14) 0.0265(7) Uani 1 1 d . . . . .
O9 O 0.7745(3) 0.48616(19) 0.3438(2) 0.0614(13) Uani 1 1 d . . . . .
O10 O 0.8659(3) 0.5466(3) 0.3923(3) 0.097(2) Uani 1 1 d . . . . .
O11 O 0.7375(2) 0.55514(18) 0.38899(18) 0.0455(10) Uani 1 1 d . . . . .
O12 O 0.2468(2) 0.70928(18) 0.25207(18) 0.0463(10) Uani 1 1 d . . . . .
H12 H 0.211736 0.721803 0.267020 0.069 Uiso 1 1 d R . . B .
Zn1 Zn 0.36715(4) 0.73409(2) 0.27729(2) 0.02713(14) Uani 1 1 d . . . B 2
Zn2 Zn 0.62183(4) 0.52217(2) 0.34985(2) 0.02798(15) Uani 1 1 d . . . C 2
C31 C 0.3914(4) 0.8048(3) 0.0954(3) 0.0534(17) Uani 1 1 d . U . . .
C32 C 0.3673(4) 0.7680(3) 0.0459(3) 0.0565(17) Uani 1 1 d . U . . .
C33 C 0.3677(6) 0.7888(4) -0.0087(4) 0.088(3) Uani 1 1 d . U . . .
H33 H 0.350910 0.764074 -0.041602 0.105 Uiso 1 1 calc R . . . .
C34 C 0.4146(6) 0.8608(3) 0.0864(4) 0.089(3) Uani 1 1 d . U . . .
H34 H 0.429968 0.886839 0.118297 0.107 Uiso 1 1 calc R . . . .
C35 C 0.4161(9) 0.8797(4) 0.0335(5) 0.126(4) Uani 1 1 d . U . . .
H35 H 0.433998 0.917980 0.029445 0.152 Uiso 1 1 calc R . . . .
C36 C 0.3915(8) 0.8433(5) -0.0145(5) 0.125(4) Uani 1 1 d . U . . .
H36 H 0.391633 0.856820 -0.051367 0.150 Uiso 1 1 calc DR . . . .
Cl1 Cl 0.2281(3) 0.7520(2) 0.47675(18) 0.0861(13) Uani 0.5 1 d . . . D 1
Cl2 Cl 0.2228(4) 0.6515(3) 0.4091(3) 0.115(2) Uani 0.5 1 d . . . D 1
Cl3 Cl 0.0793(5) 0.6869(5) 0.4438(5) 0.189(5) Uani 0.5 1 d . . . D 1
Cl4 Cl 0.0737(10) 0.6496(5) 0.4666(7) 0.107(4) Uani 0.25 1 d . U . E 2
C38 C 0.1606(13) 0.7085(9) 0.4234(8) 0.095(6) Uani 0.5 1 d . . . D 1
H38 H 0.138397 0.732082 0.387196 0.114 Uiso 0.5 1 calc R . . D 1
O14 O 0.1416(3) 0.7518(3) 0.3016(3) 0.092(2) Uani 1 1 d . U . . .
H14 H 0.098638 0.771381 0.285033 0.138 Uiso 0.5 1 d R . . F 2
Cl6 Cl 0.0837(8) 0.5458(4) 0.4111(5) 0.108(4) Uani 0.25 1 d . U . E 2
Cl5 Cl 0.0810(6) 0.5431(5) 0.5238(4) 0.099(3) Uani 0.25 1 d . U . E 2
C42 C 0.0540(19) 0.5749(13) 0.4615(12) 0.062(7) Uani 0.25 1 d . U . E 2
H42 H -0.008341 0.571765 0.446949 0.074 Uiso 0.25 1 calc R . . E 2
C30A C 0.1398(12) 0.6366(8) 0.2085(9) 0.100(8) Uani 0.512(17) 1 d . . . A 2
H30D H 0.092235 0.662024 0.205844 0.150 Uiso 0.512(17) 1 calc GR . . A 2
H30E H 0.154907 0.615187 0.245202 0.150 Uiso 0.512(17) 1 calc GR . . A 2
H30F H 0.124382 0.609344 0.175952 0.150 Uiso 0.512(17) 1 calc GR . . A 2
N6 N 0.0654(8) 0.7641(6) 0.2726(7) 0.074(3) Uani 0.5 1 d . U . G 1
O19 O 0.0154(8) 0.7590(7) 0.3018(8) 0.115(4) Uani 0.5 1 d . U . G 1
O18 O 0.0348(11) 0.7761(8) 0.2264(8) 0.134(5) Uani 0.5 1 d . U . G 1
C45 C 0.1260(18) 0.7101(15) 0.3460(13) 0.178(12) Uani 0.5 1 d D U . G 2
H45A H 0.105987 0.732372 0.373801 0.213 Uiso 0.5 1 calc R . . G 2
H45B H 0.081433 0.682562 0.325633 0.213 Uiso 0.5 1 calc R . . G 2
Cl8 Cl 0.0912(8) 0.5147(5) 0.2674(5) 0.088(3) Uani 0.25 1 d . U . H -1
Cl7 Cl -0.0029(5) 0.6085(3) 0.2068(5) 0.080(3) Uani 0.25 1 d . U . H -1
Cl9 Cl -0.0733(7) 0.4949(5) 0.2031(8) 0.119(5) Uani 0.25 1 d . U . H -1
C46 C 0.016(2) 0.5275(12) 0.2153(14) 0.071(8) Uani 0.25 1 d . U . H -1
H46 H 0.033722 0.516568 0.181340 0.085 Uiso 0.25 1 calc R . . H -1
C47 C 0.202(2) 0.6775(19) 0.379(2) 0.27(3) Uani 0.5 1 d D U . G 2
H47A H 0.221889 0.662499 0.347773 0.405 Uiso 0.5 1 d R . . G 2
H47B H 0.182269 0.645329 0.397173 0.405 Uiso 0.5 1 d R . . G 2
H47C H 0.247129 0.697819 0.407513 0.405 Uiso 0.5 1 d R . . G 2

loop_
_atom_site_aniso_label
_atom_site_aniso_U_11
_atom_site_aniso_U_22
_atom_site_aniso_U_33
_atom_site_aniso_U_23
_atom_site_aniso_U_13
_atom_site_aniso_U_12
C1 0.027(3) 0.026(3) 0.039(3) 0.011(2) 0.018(2) 0.011(2)
C2 0.039(3) 0.039(3) 0.033(3) 0.008(2) 0.015(2) 0.010(3)
C3 0.058(4) 0.057(4) 0.038(3) 0.014(3) 0.018(3) 0.024(3)
C4 0.046(3) 0.025(3) 0.059(4) 0.012(2) 0.036(3) 0.012(2)
C5 0.049(4) 0.020(3) 0.083(5) 0.009(3) 0.045(3) 0.004(2)
C6 0.077(5) 0.023(3) 0.099(5) -0.011(3) 0.062(4) -0.001(3)
C7 0.046(3) 0.028(3) 0.059(4) 0.000(3) 0.029(3) 0.011(3)
C8 0.036(3) 0.042(3) 0.037(3) -0.015(2) 0.020(2) 0.002(3)
C9 0.036(3) 0.034(3) 0.034(3) -0.002(2) 0.018(2) 0.004(2)
C10 0.052(4) 0.044(3) 0.032(3) -0.009(2) 0.022(3) 0.001(3)
C11 0.050(3) 0.047(3) 0.027(3) 0.000(2) 0.020(3) -0.001(3)
C12 0.037(3) 0.032(3) 0.030(3) -0.001(2) 0.015(2) -0.001(2)
C13 0.026(2) 0.026(2) 0.027(2) -0.0026(19) 0.013(2) -0.005(2)
C14 0.031(3) 0.031(3) 0.028(3) -0.003(2) 0.017(2) -0.003(2)
C15 0.048(3) 0.037(3) 0.028(3) 0.005(2) 0.015(2) 0.001(3)
C16 0.065(4) 0.042(3) 0.040(3) 0.017(3) 0.015(3) 0.027(3)
C17 0.075(5) 0.034(3) 0.051(4) 0.017(3) 0.030(3) 0.009(3)
C18 0.046(3) 0.019(2) 0.036(3) 0.000(2) 0.004(2) 0.005(2)
C19 0.038(3) 0.020(2) 0.027(3) -0.0013(19) 0.010(2) 0.006(2)
C20 0.047(3) 0.030(3) 0.032(3) -0.007(2) 0.003(2) 0.018(3)
C21 0.092(5) 0.034(3) 0.051(4) -0.011(3) 0.020(4) 0.011(4)
C22 0.126(8) 0.051(5) 0.066(5) -0.028(4) 0.023(5) 0.025(5)
C23 0.083(6) 0.081(6) 0.056(5) -0.035(4) 0.021(4) 0.021(5)
C24 0.051(4) 0.072(5) 0.038(3) -0.020(3) 0.010(3) 0.014(3)
C25 0.037(3) 0.049(3) 0.030(3) -0.006(2) 0.010(2) 0.013(3)
C26 0.039(3) 0.044(3) 0.037(3) -0.001(2) 0.020(3) 0.006(3)
C27 0.040(3) 0.026(3) 0.039(3) 0.001(2) 0.020(2) 0.008(2)
C28 0.023(2) 0.025(2) 0.023(2) -0.0012(19) 0.0059(19) 0.008(2)
C29 0.048(4) 0.079(6) 0.096(6) -0.041(5) 0.029(4) -0.019(4)
C30 0.090(14) 0.091(14) 0.069(12) -0.003(10) -0.022(10) 0.039(11)
Eu1 0.02521(17) 0.01398(16) 0.02404(17) 0.000 0.01322(13) 0.000
N1 0.047(3) 0.019(2) 0.064(3) -0.006(2) 0.036(3) -0.003(2)
N2 0.036(2) 0.029(2) 0.043(3) -0.008(2) 0.022(2) 0.003(2)
N3 0.048(3) 0.030(2) 0.031(2) 0.0072(19) 0.013(2) 0.010(2)
N4 0.047(3) 0.026(2) 0.032(2) 0.0064(18) 0.010(2) -0.001(2)
N5 0.044(3) 0.036(3) 0.061(3) -0.013(2) 0.001(3) 0.002(2)
O1 0.0344(19) 0.0201(17) 0.0313(18) 0.0030(13) 0.0170(15) 0.0054(14)
O2 0.059(3) 0.027(2) 0.092(3) -0.025(2) 0.051(3) -0.0118(19)
O3 0.053(2) 0.032(2) 0.054(2) -0.0102(18) 0.029(2) 0.0113(19)
O4 0.0277(17) 0.0231(17) 0.0270(17) -0.0035(13) 0.0140(14) 0.0020(14)
O5 0.0318(18) 0.0248(17) 0.0230(16) 0.0012(13) 0.0134(14) 0.0044(15)
O6 0.072(3) 0.041(2) 0.032(2) 0.0140(17) 0.018(2) 0.020(2)
O7 0.059(3) 0.035(2) 0.044(2) 0.0145(18) 0.015(2) -0.009(2)
O8 0.0344(19) 0.0218(17) 0.0279(18) -0.0006(13) 0.0162(15) 0.0050(15)
O9 0.062(3) 0.040(2) 0.077(3) -0.023(2) 0.015(3) 0.005(2)
O10 0.039(3) 0.094(4) 0.149(6) -0.057(4) 0.015(3) -0.002(3)
O11 0.037(2) 0.043(2) 0.053(2) -0.0145(19) 0.0096(19) 0.0025(19)
O12 0.028(2) 0.056(3) 0.059(3) -0.023(2) 0.0209(19) -0.0077(18)
Zn1 0.0298(3) 0.0205(3) 0.0362(3) -0.0016(2) 0.0177(3) 0.0029(2)
Zn2 0.0344(3) 0.0234(3) 0.0274(3) 0.0020(2) 0.0116(3) 0.0060(2)
C31 0.069(4) 0.041(3) 0.071(4) 0.032(3) 0.051(4) 0.025(3)
C32 0.067(4) 0.060(4) 0.054(4) 0.032(3) 0.034(3) 0.029(3)
C33 0.121(7) 0.091(5) 0.071(5) 0.051(4) 0.058(5) 0.051(5)
C34 0.140(8) 0.047(4) 0.117(6) 0.032(4) 0.093(7) 0.015(4)
C35 0.213(13) 0.067(6) 0.149(8) 0.058(5) 0.128(10) 0.023(7)
C36 0.199(12) 0.102(7) 0.116(7) 0.067(5) 0.111(9) 0.045(7)
Cl1 0.108(4) 0.076(3) 0.079(3) 0.013(3) 0.038(3) 0.017(3)
Cl2 0.120(5) 0.082(4) 0.169(6) -0.045(4) 0.082(4) -0.001(3)
Cl3 0.111(5) 0.254(11) 0.226(10) -0.185(10) 0.088(6) -0.064(7)
Cl4 0.118(10) 0.064(6) 0.165(12) -0.029(6) 0.080(9) -0.033(6)
C38 0.125(16) 0.106(15) 0.071(11) -0.012(10) 0.056(11) 0.038(13)
O14 0.049(3) 0.151(6) 0.085(4) -0.041(4) 0.033(3) -0.003(3)
Cl6 0.147(9) 0.073(6) 0.152(9) -0.040(6) 0.116(8) -0.031(6)
Cl5 0.072(6) 0.119(8) 0.097(6) 0.030(6) 0.014(5) 0.032(6)
C42 0.073(18) 0.066(17) 0.056(15) -0.012(13) 0.035(13) -0.038(13)
C30A 0.083(13) 0.081(13) 0.134(18) -0.025(12) 0.032(12) -0.040(11)
N6 0.048(3) 0.063(7) 0.106(7) -0.028(6) 0.019(3) -0.024(4)
O19 0.056(5) 0.138(13) 0.161(9) 0.010(9) 0.048(7) 0.000(7)
O18 0.099(8) 0.158(14) 0.118(7) 0.006(7) -0.004(4) -0.064(9)
C45 0.18(2) 0.23(2) 0.18(2) 0.046(17) 0.13(2) 0.073(18)
Cl8 0.100(7) 0.067(7) 0.085(7) -0.018(5) 0.015(5) 0.023(6)
Cl7 0.058(4) 0.043(4) 0.150(8) -0.011(4) 0.047(5) -0.012(3)
Cl9 0.079(7) 0.048(5) 0.230(17) -0.013(8) 0.049(8) -0.015(5)
C46 0.073(11) 0.053(11) 0.079(11) -0.023(8) 0.014(8) 0.002(8)
C47 0.17(3) 0.26(5) 0.41(6) 0.19(4) 0.15(3) 0.06(3)

loop_
_atom_type_symbol
_atom_type_description
_atom_type_scat_dispersion_real
_atom_type_scat_dispersion_imag
_atom_type_scat_source
C C 0.0033 0.0016 'International Tables Vol C Tables 4.2.6.8 and 6.1.1.4'
H H 0.0000 0.0000 'International Tables Vol C Tables 4.2.6.8 and 6.1.1.4'
Cl Cl 0.1484 0.1585 'International Tables Vol C Tables 4.2.6.8 and 6.1.1.4'
Eu Eu -0.1578 3.6682 'International Tables Vol C Tables 4.2.6.8 and 6.1.1.4'
N N 0.0061 0.0033 'International Tables Vol C Tables 4.2.6.8 and 6.1.1.4'
O O 0.0106 0.0060 'International Tables Vol C Tables 4.2.6.8 and 6.1.1.4'
Zn Zn 0.2839 1.4301 'International Tables Vol C Tables 4.2.6.8 and 6.1.1.4'

loop_
_geom_angle_atom_site_label_1
_geom_angle_atom_site_label_2
_geom_angle_atom_site_label_3
_geom_angle
_geom_angle_site_symmetry_1
_geom_angle_site_symmetry_3
C4 C1 C2 119.8(5) . .
O1 C1 C2 118.1(4) . .
O1 C1 C4 122.1(5) . .
C1 C2 H2 119.5 . .
C3 C2 C1 121.0(6) . .
C3 C2 H2 119.5 . .
C2 C3 H3 119.1 . .
C2 C3 C32 121.9(6) . .
C32 C3 H3 119.1 . .
C1 C4 C5 122.4(5) . .
C1 C4 C31 118.3(5) . .
C5 C4 C31 119.2(5) . .
C4 C5 H5 117.3 . .
N1 C5 C4 125.3(5) . .
N1 C5 H5 117.3 . .
H6A C6 H6B 107.6 . .
C7 C6 H6A 108.6 . .
C7 C6 H6B 108.6 . .
O2 C6 H6A 108.6 . .
O2 C6 H6B 108.6 . .
O2 C6 C7 114.7(5) . .
C6 C7 H7A 108.8 . .
C6 C7 H7B 108.8 . .
H7A C7 H7B 107.7 . .
O3 C7 C6 113.8(6) . .
O3 C7 H7A 108.8 . .
O3 C7 H7B 108.8 . .
C9 C8 H8 116.6 . .
N2 C8 H8 116.6 . .
N2 C8 C9 126.8(5) . .
C10 C9 C8 116.8(5) . .
C14 C9 C8 124.3(5) . .
C14 C9 C10 118.9(5) . .
C9 C10 H10 119.6 . .
C11 C10 C9 120.8(5) . .
C11 C10 H10 119.6 . .
C10 C11 H11 119.4 . .
C10 C11 C12 121.3(5) . .
C12 C11 H11 119.4 . .
C11 C12 C15 116.9(5) . .
C13 C12 C11 118.6(5) . .
C13 C12 C15 124.5(5) . .
C12 C13 C14 120.0(4) . .
O5 C13 C12 124.3(4) . .
O5 C13 C14 115.7(4) . .
C9 C14 C13 120.3(4) . .
O4 C14 C9 123.8(5) . .
O4 C14 C13 115.8(4) . .
C12 C15 H15 117.1 . .
N3 C15 C12 125.7(5) . .
N3 C15 H15 117.1 . .
H16A C16 H16B 107.4 . .
C17 C16 H16A 108.4 . .
C17 C16 H16B 108.4 . .
O6 C16 H16A 108.4 . .
O6 C16 H16B 108.4 . .
O6 C16 C17 115.6(6) . .
C16 C17 H17A 108.6 . .
C16 C17 H17B 108.6 . .
H17A C17 H17B 107.6 . .
O7 C17 C16 114.6(5) . .
O7 C17 H17A 108.6 . .
O7 C17 H17B 108.6 . .
C19 C18 H18 117.6 . .
N4 C18 H18 117.6 . .
N4 C18 C19 124.8(5) . .
C20 C19 C18 119.1(5) . .
C28 C19 C18 121.2(4) . .
C28 C19 C20 119.7(5) . .
C21 C20 C19 123.0(6) . .
C25 C20 C19 119.7(5) . .
C25 C20 C21 117.3(5) . .
C20 C21 H21 119.9 . .
C22 C21 C20 120.2(7) . .
C22 C21 H21 119.9 . .
C21 C22 H22 119.2 . .
C21 C22 C23 121.6(7) . .
C23 C22 H22 119.2 . .
C22 C23 H23 119.5 . .
C24 C23 C22 120.9(6) . .
C24 C23 H23 119.5 . .
C23 C24 H24 120.3 . .
C23 C24 C25 119.4(7) . .
C25 C24 H24 120.3 . .
C24 C25 C20 120.5(6) . .
C26 C25 C20 118.7(5) . .
C26 C25 C24 120.8(6) . .
C25 C26 H26 119.3 . .
C27 C26 C25 121.5(5) . .
C27 C26 H26 119.3 . .
C26 C27 H27 119.1 . .
C26 C27 C28 121.7(5) . .
C28 C27 H27 119.1 . .
C19 C28 C27 118.7(4) . .
O8 C28 C19 123.4(4) . .
O8 C28 C27 117.9(4) . .
H29A C29 H29B 107.5 . .
H29C C29 H29D 106.7 . .
C30 C29 H29A 108.5 . .
C30 C29 H29B 108.5 . .
C30 C29 O12 115.1(11) . .
O12 C29 H29A 108.5 . .
O12 C29 H29B 108.5 . .
O12 C29 H29C 106.9 . .
O12 C29 H29D 106.9 . .
C30A C29 H29C 106.9 . .
C30A C29 H29D 106.9 . .
C30A C29 O12 121.7(11) . .
C29 C30 H30A 109.5 . .
C29 C30 H30B 109.5 . .
C29 C30 H30C 109.5 . .
H30A C30 H30B 109.5 . .
H30A C30 H30C 109.5 . .
H30B C30 H30C 109.5 . .
O1 Eu1 O1 94.84(16) 2_655 .
O1 Eu1 Zn1 33.86(7) 2_655 2_655
O1 Eu1 Zn1 83.00(8) . 2_655
O1 Eu1 Zn1 83.00(8) 2_655 .
O1 Eu1 Zn1 33.86(7) . .
O1 Eu1 Zn2 159.51(7) . .
O1 Eu1 Zn2 88.50(8) 2_655 .
O1 Eu1 Zn2 159.51(7) 2_655 2_655
O1 Eu1 Zn2 88.50(8) . 2_655
O4 Eu1 O1 64.93(11) 2_655 2_655
O4 Eu1 O1 78.64(11) 2_655 .
O4 Eu1 O1 78.64(11) . 2_655
O4 Eu1 O1 64.93(11) . .
O4 Eu1 O4 125.40(15) 2_655 .
O4 Eu1 O5 64.64(11) 2_655 2_655
O4 Eu1 O5 144.82(11) . 2_655
O4 Eu1 O5 144.82(11) 2_655 .
O4 Eu1 O5 64.64(11) . .
O4 Eu1 O8 90.70(11) 2_655 .
O4 Eu1 O8 90.70(11) . 2_655
O4 Eu1 O8 129.62(11) . .
O4 Eu1 O8 129.62(11) 2_655 2_655
O4 Eu1 Zn1 31.31(8) . .
O4 Eu1 Zn1 31.31(8) 2_655 2_655
O4 Eu1 Zn1 102.05(8) . 2_655
O4 Eu1 Zn1 102.06(8) 2_655 .
O4 Eu1 Zn2 96.12(8) 2_655 2_655
O4 Eu1 Zn2 96.12(8) . .
O4 Eu1 Zn2 120.71(8) . 2_655
O4 Eu1 Zn2 120.71(8) 2_655 .
O5 Eu1 O1 87.74(11) 2_655 .
O5 Eu1 O1 127.84(10) . .
O5 Eu1 O1 127.84(10) 2_655 2_655
O5 Eu1 O1 87.74(11) . 2_655
O5 Eu1 O5 129.80(15) . 2_655
O5 Eu1 Zn1 119.87(8) 2_655 .
O5 Eu1 Zn1 95.68(7) 2_655 2_655
O5 Eu1 Zn1 95.68(7) . .
O5 Eu1 Zn1 119.87(8) . 2_655
O5 Eu1 Zn2 31.95(7) . .
O5 Eu1 Zn2 106.12(8) . 2_655
O5 Eu1 Zn2 106.12(8) 2_655 .
O5 Eu1 Zn2 31.95(7) 2_655 2_655
O8 Eu1 O1 165.44(10) 2_655 2_655
O8 Eu1 O1 89.49(11) . 2_655
O8 Eu1 O1 89.48(11) 2_655 .
O8 Eu1 O1 165.44(10) . .
O8 Eu1 O5 66.13(10) . .
O8 Eu1 O5 78.67(11) 2_655 .
O8 Eu1 O5 66.13(10) 2_655 2_655
O8 Eu1 O5 78.67(11) . 2_655
O8 Eu1 O8 89.76(16) 2_655 .
O8 Eu1 Zn1 93.08(8) 2_655 .
O8 Eu1 Zn1 93.08(8) . 2_655
O8 Eu1 Zn1 160.66(7) . .
O8 Eu1 Zn1 160.66(7) 2_655 2_655
O8 Eu1 Zn2 82.74(8) . 2_655
O8 Eu1 Zn2 34.18(7) . .
O8 Eu1 Zn2 34.18(7) 2_655 2_655
O8 Eu1 Zn2 82.74(8) 2_655 .
Zn1 Eu1 Zn1 90.548(19) 2_655 .
Zn2 Eu1 Zn1 109.863(14) 2_655 .
Zn2 Eu1 Zn1 127.396(13) . .
Zn2 Eu1 Zn2 95.42(2) 2_655 .
C5 N1 O2 111.3(4) . .
C5 N1 Zn1 129.8(4) . .
O2 N1 Zn1 118.2(3) . .
C8 N2 O3 110.4(4) . .
C8 N2 Zn1 124.4(3) . .
O3 N2 Zn1 125.3(3) . .
C15 N3 O6 109.8(4) . .
C15 N3 Zn2 124.5(4) . .
O6 N3 Zn2 124.9(3) . .
C18 N4 O7 112.7(4) . .
C18 N4 Zn2 128.8(4) . .
O7 N4 Zn2 118.2(3) . .
O9 N5 O10 120.1(6) . .
O9 N5 O11 119.5(5) . .
O10 N5 O11 120.4(5) . .
C1 O1 Eu1 125.6(3) . .
C1 O1 Zn1 124.3(3) . .
Zn1 O1 Eu1 104.45(13) . .
N1 O2 C6 111.2(5) . .
N2 O3 C7 111.8(4) . .
C14 O4 Eu1 121.6(3) . .
C14 O4 Zn1 129.2(3) . .
Zn1 O4 Eu1 109.04(13) . .
C13 O5 Eu1 121.9(3) . .
C13 O5 Zn2 128.8(3) . .
Zn2 O5 Eu1 107.71(13) . .
N3 O6 C16 111.5(4) . .
N4 O7 C17 112.2(4) . .
C28 O8 Eu1 130.3(3) . .
C28 O8 Zn2 121.9(3) . .
Zn2 O8 Eu1 104.96(13) . .
N5 O11 Zn2 112.7(3) . .
C29 O12 H12 108.9 . .
C29 O12 Zn1 127.4(4) . .
Zn1 O12 H12 123.7 . .
N1 Zn1 N2 95.38(18) . .
N1 Zn1 O1 85.89(15) . .
O1 Zn1 N2 168.88(16) . .
O4 Zn1 N1 126.51(17) . .
O4 Zn1 N2 89.42(15) . .
O4 Zn1 O1 81.02(13) . .
O4 Zn1 O12 113.41(16) . .
O12 Zn1 N1 119.15(19) . .
O12 Zn1 N2 94.77(16) . .
O12 Zn1 O1 94.23(15) . .
N4 Zn2 N3 94.58(17) . .
N4 Zn2 O8 85.11(15) . .
N4 Zn2 O11 127.47(18) . .
O5 Zn2 N3 87.29(15) . .
O5 Zn2 N4 121.73(17) . .
O5 Zn2 O8 81.20(12) . .
O5 Zn2 O11 110.48(15) . .
O8 Zn2 N3 166.19(16) . .
O11 Zn2 N3 93.17(18) . .
O11 Zn2 O8 97.98(16) . .
C32 C31 C4 119.6(5) . .
C34 C31 C4 124.0(7) . .
C34 C31 C32 116.4(6) . .
C3 C32 C31 118.6(5) . .
C3 C32 C33 121.3(8) . .
C33 C32 C31 120.1(7) . .
C32 C33 H33 119.7 . .
C36 C33 C32 120.7(10) . .
C36 C33 H33 119.7 . .
C31 C34 H34 118.8 . .
C35 C34 C31 122.5(10) . .
C35 C34 H34 118.8 . .
C34 C35 H35 119.9 . .
C34 C35 C36 120.2(9) . .
C36 C35 H35 119.9 . .
C33 C36 C35 120.0(8) . .
C33 C36 H36 120.0 . .
C35 C36 H36 120.0 . .
Cl1 Cl1 C38 138.8(9) 7_566 .
Cl1 C38 Cl2 106.6(11) . .
Cl1 C38 H38 108.1 . .
Cl2 C38 H38 108.1 . .
Cl3 C38 Cl1 110.6(9) . .
Cl3 C38 Cl2 115.1(13) . .
Cl3 C38 H38 108.1 . .
C45 O14 H14 111.1 . .
Cl4 C42 H42 104.4 . .
Cl6 C42 Cl4 111.5(15) . .
Cl6 C42 H42 104.4 . .
Cl5 C42 Cl4 113.1(17) . .
Cl5 C42 Cl6 117(2) . .
Cl5 C42 H42 104.4 . .
C29 C30A H30D 109.5 . .
C29 C30A H30E 109.5 . .
C29 C30A H30F 109.5 . .
H30D C30A H30E 109.5 . .
H30D C30A H30F 109.5 . .
H30E C30A H30F 109.5 . .
O14 N6 O18 147.6(16) . 2
O19 N6 O14 113.6(17) . .
O19 N6 O18 34.6(9) . 2
O18 N6 O14 132.0(18) . .
O18 N6 O19 114.3(16) . .
O18 N6 O18 80.3(16) . 2
O18 O19 N6 99(2) 2 .
N6 O18 N6 95.0(14) . 2
O19 O18 N6 46.9(14) 2 2
O19 O18 N6 128(2) 2 .
O14 C45 H45A 109.1 . .
O14 C45 H45B 109.1 . .
H45A C45 H45B 107.8 . .
C47 C45 O14 113(2) . .
C47 C45 H45A 109.1 . .
C47 C45 H45B 109.1 . .
Cl8 C46 Cl7 110.4(17) . .
Cl8 C46 Cl9 123(2) . .
Cl8 C46 H46 104.0 . .
Cl7 C46 H46 104.0 . .
Cl9 C46 Cl7 109.2(17) . .
Cl9 C46 H46 104.0 . .
C45 C47 H47A 103.1 . .
C45 C47 H47B 106.0 . .
C45 C47 H47C 118.9 . .
H47A C47 H47B 109.5 . .
H47A C47 H47C 109.5 . .
H47B C47 H47C 109.5 . .

loop_
_geom_bond_atom_site_label_1
_geom_bond_atom_site_label_2
_geom_bond_distance
_geom_bond_site_symmetry_2
C1 C2 1.408(7) .
C1 C4 1.405(7) .
C1 O1 1.337(6) .
C2 H2 0.9500 .
C2 C3 1.358(7) .
C3 H3 0.9500 .
C3 C32 1.403(10) .
C4 C5 1.433(8) .
C4 C31 1.453(8) .
C5 H5 0.9500 .
C5 N1 1.273(7) .
C6 H6A 0.9900 .
C6 H6B 0.9900 .
C6 C7 1.485(8) .
C6 O2 1.455(7) .
C7 H7A 0.9900 .
C7 H7B 0.9900 .
C7 O3 1.428(7) .
C8 H8 0.9500 .
C8 C9 1.455(7) .
C8 N2 1.274(7) .
C9 C10 1.410(7) .
C9 C14 1.401(7) .
C10 H10 0.9500 .
C10 C11 1.364(8) .
C11 H11 0.9500 .
C11 C12 1.422(7) .
C12 C13 1.395(7) .
C12 C15 1.445(7) .
C13 C14 1.415(7) .
C13 O5 1.334(5) .
C14 O4 1.343(6) .
C15 H15 0.9500 .
C15 N3 1.277(7) .
C16 H16A 0.9900 .
C16 H16B 0.9900 .
C16 C17 1.507(9) .
C16 O6 1.422(7) .
C17 H17A 0.9900 .
C17 H17B 0.9900 .
C17 O7 1.434(7) .
C18 H18 0.9500 .
C18 C19 1.444(7) .
C18 N4 1.284(7) .
C19 C20 1.436(7) .
C19 C28 1.410(6) .
C20 C21 1.426(8) .
C20 C25 1.418(8) .
C21 H21 0.9500 .
C21 C22 1.369(10) .
C22 H22 0.9500 .
C22 C23 1.371(12) .
C23 H23 0.9500 .
C23 C24 1.370(10) .
C24 H24 0.9500 .
C24 C25 1.413(8) .
C25 C26 1.411(8) .
C26 H26 0.9500 .
C26 C27 1.356(7) .
C27 H27 0.9500 .
C27 C28 1.417(7) .
C28 O8 1.329(5) .
C29 H29A 0.9900 .
C29 H29B 0.9900 .
C29 H29C 0.9900 .
C29 H29D 0.9900 .
C29 C30 1.277(16) .
C29 O12 1.445(8) .
C29 C30A 1.358(18) .
C30 H30A 0.9800 .
C30 H30B 0.9800 .
C30 H30C 0.9800 .
Eu1 O1 2.450(3) 2_655
Eu1 O1 2.450(3) .
Eu1 O4 2.408(3) .
Eu1 O4 2.408(3) 2_655
Eu1 O5 2.417(3) .
Eu1 O5 2.417(3) 2_655
Eu1 O8 2.409(3) .
Eu1 O8 2.409(3) 2_655
N1 O2 1.430(6) .
N1 Zn1 2.009(4) .
N2 O3 1.415(5) .
N2 Zn1 2.119(4) .
N3 O6 1.412(5) .
N3 Zn2 2.145(4) .
N4 O7 1.433(5) .
N4 Zn2 2.014(4) .
N5 O9 1.232(6) .
N5 O10 1.234(7) .
N5 O11 1.247(6) .
O1 Zn1 2.052(3) .
O4 Zn1 1.961(3) .
O5 Zn2 1.976(3) .
O8 Zn2 2.068(3) .
O11 Zn2 2.027(4) .
O12 H12 0.8398 .
O12 Zn1 2.008(4) .
C31 C32 1.424(10) .
C31 C34 1.389(9) .
C32 C33 1.413(9) .
C33 H33 0.9500 .
C33 C36 1.344(14) .
C34 H34 0.9500 .
C34 C35 1.368(12) .
C35 H35 0.9500 .
C35 C36 1.391(16) .
C36 H36 0.9500 .
Cl1 Cl1 1.139(9) 7_566
Cl1 C38 1.75(2) .
Cl2 C38 1.787(18) .
Cl3 C38 1.68(2) .
Cl4 C42 1.76(3) .
C38 H38 1.0000 .
O14 H14 0.8402 .
O14 N6 1.285(15) .
O14 C45 1.53(3) .
Cl6 C42 1.61(3) .
Cl5 C42 1.61(3) .
C42 H42 1.0000 .
C30A H30D 0.9800 .
C30A H30E 0.9800 .
C30A H30F 0.9800 .
N6 O19 1.270(18) .
N6 O18 1.720(19) 2
N6 O18 1.111(19) .
O19 O18 0.987(17) 2
C45 H45A 0.9900 .
C45 H45B 0.9900 .
C45 C47 1.476(10) .
Cl8 C46 1.51(3) .
Cl7 C46 1.90(3) .
Cl9 C46 1.62(3) .
C46 H46 1.0000 .
C47 H47A 0.9801 .
C47 H47B 0.9800 .
C47 H47C 0.9800 .

loop_
_geom_torsion_atom_site_label_1
_geom_torsion_atom_site_label_2
_geom_torsion_atom_site_label_3
_geom_torsion_atom_site_label_4
_geom_torsion
_geom_torsion_site_symmetry_1
_geom_torsion_site_symmetry_4
C1 C2 C3 C32 -0.5(9) . .
C1 C4 C5 N1 -9.4(9) . .
C1 C4 C31 C32 5.7(9) . .
C1 C4 C31 C34 -172.8(7) . .
C2 C1 C4 C5 167.3(5) . .
C2 C1 C4 C31 -10.9(8) . .
C2 C1 O1 Eu1 68.2(5) . .
C2 C1 O1 Zn1 -142.4(4) . .
C2 C3 C32 C31 -4.8(10) . .
C2 C3 C32 C33 175.8(6) . .
C3 C32 C33 C36 180.0(9) . .
C4 C1 C2 C3 8.6(8) . .
C4 C1 O1 Eu1 -111.1(4) . .
C4 C1 O1 Zn1 38.4(6) . .
C4 C5 N1 O2 174.8(5) . .
C4 C5 N1 Zn1 4.5(9) . .
C4 C31 C32 C3 2.1(9) . .
C4 C31 C32 C33 -178.6(6) . .
C4 C31 C34 C35 177.2(9) . .
C5 C4 C31 C32 -172.6(6) . .
C5 C4 C31 C34 8.9(10) . .
C5 N1 O2 C6 105.6(6) . .
C6 C7 O3 N2 -85.6(5) . .
C7 C6 O2 N1 55.1(8) . .
C8 C9 C10 C11 -177.9(5) . .
C8 C9 C14 C13 175.5(5) . .
C8 C9 C14 O4 -3.7(8) . .
C8 N2 O3 C7 179.4(5) . .
C9 C8 N2 O3 179.6(5) . .
C9 C8 N2 Zn1 0.0(8) . .
C9 C10 C11 C12 0.5(9) . .
C9 C14 O4 Eu1 172.2(4) . .
C9 C14 O4 Zn1 -11.5(7) . .
C10 C9 C14 C13 -2.8(8) . .
C10 C9 C14 O4 178.0(5) . .
C10 C11 C12 C13 0.7(8) . .
C10 C11 C12 C15 -178.5(5) . .
C11 C12 C13 C14 -2.9(7) . .
C11 C12 C13 O5 176.0(5) . .
C11 C12 C15 N3 -174.7(6) . .
C12 C13 C14 C9 4.0(7) . .
C12 C13 C14 O4 -176.7(4) . .
C12 C13 O5 Eu1 -178.7(4) . .
C12 C13 O5 Zn2 -15.1(7) . .
C12 C15 N3 O6 -178.6(5) . .
C12 C15 N3 Zn2 10.7(8) . .
C13 C12 C15 N3 6.1(9) . .
C13 C14 O4 Eu1 -7.0(6) . .
C13 C14 O4 Zn1 169.3(3) . .
C14 C9 C10 C11 0.6(8) . .
C14 C13 O5 Eu1 0.3(5) . .
C14 C13 O5 Zn2 163.9(3) . .
C15 C12 C13 C14 176.2(5) . .
C15 C12 C13 O5 -4.8(8) . .
C15 N3 O6 C16 178.8(5) . .
C16 C17 O7 N4 51.1(7) . .
C17 C16 O6 N3 -80.1(6) . .
C18 C19 C20 C21 3.7(8) . .
C18 C19 C20 C25 -175.9(5) . .
C18 C19 C28 C27 176.6(5) . .
C18 C19 C28 O8 -4.6(8) . .
C18 N4 O7 C17 101.9(5) . .
C19 C18 N4 O7 175.7(5) . .
C19 C18 N4 Zn2 2.1(8) . .
C19 C20 C21 C22 -177.5(7) . .
C19 C20 C25 C24 177.5(5) . .
C19 C20 C25 C26 -2.1(8) . .
C19 C28 O8 Eu1 -119.2(4) . .
C19 C28 O8 Zn2 39.0(6) . .
C20 C19 C28 C27 -1.9(7) . .
C20 C19 C28 O8 177.0(5) . .
C20 C21 C22 C23 -1.0(13) . .
C20 C25 C26 C27 1.0(8) . .
C21 C20 C25 C24 -2.0(8) . .
C21 C20 C25 C26 178.3(6) . .
C21 C22 C23 C24 -0.2(14) . .
C22 C23 C24 C25 0.3(12) . .
C23 C24 C25 C20 0.9(9) . .
C23 C24 C25 C26 -179.4(6) . .
C24 C25 C26 C27 -178.6(5) . .
C25 C20 C21 C22 2.1(10) . .
C25 C26 C27 C28 -0.3(9) . .
C26 C27 C28 C19 0.8(8) . .
C26 C27 C28 O8 -178.2(5) . .
C27 C28 O8 Eu1 59.7(6) . .
C27 C28 O8 Zn2 -142.1(4) . .
C28 C19 C20 C21 -177.8(6) . .
C28 C19 C20 C25 2.6(8) . .
N2 C8 C9 C10 -172.3(5) . .
N2 C8 C9 C14 9.4(9) . .
N4 C18 C19 C20 160.2(5) . .
N4 C18 C19 C28 -18.3(8) . .
O1 C1 C2 C3 -170.7(5) . .
O1 C1 C4 C5 -13.4(8) . .
O1 C1 C4 C31 168.3(5) . .
O2 C6 C7 O3 59.2(7) . .
O5 C13 C14 C9 -175.0(4) . .
O5 C13 C14 O4 4.3(6) . .
O6 C16 C17 O7 63.5(7) . .
O9 N5 O11 Zn2 -4.1(7) . .
O10 N5 O11 Zn2 174.8(6) . .
Zn1 N1 O2 C6 -82.8(5) . .
Zn1 N2 O3 C7 -1.1(6) . .
Zn2 N3 O6 C16 -10.5(6) . .
Zn2 N4 O7 C17 -83.8(5) . .
C31 C4 C5 N1 168.8(6) . .
C31 C32 C33 C36 0.7(13) . .
C31 C34 C35 C36 1.9(18) . .
C32 C31 C34 C35 -1.3(13) . .
C32 C33 C36 C35 -0.1(17) . .
C34 C31 C32 C3 -179.4(7) . .
C34 C31 C32 C33 0.0(10) . .
C34 C35 C36 C33 -1.2(19) . .
Cl1 Cl1 C38 Cl2 -59.6(17) 7_566 .
Cl1 Cl1 C38 Cl3 66.2(18) 7_566 .
O14 N6 O19 O18 171.5(18) . 2
O14 N6 O18 N6 164.7(11) . 2
O14 N6 O18 O19 128(2) . 2
C30A C29 O12 Zn1 150.9(12) . .
O19 N6 O18 N6 -12(2) . 2
O19 N6 O18 O19 -48(3) . 2
O18 N6 O19 O18 -11(2) . 2
O18 N6 O18 N6 -18.2(15) 2 2
O18 N6 O18 O19 -54(3) 2 2
